data_2222079
loop_
_publ_author_name
'Hathaway, Bruce A.'
'Kilgore, Uriah J.'
'Bond, Marcus R.'

_publ_section_title
;
 1,2-Diiodo-4,5-dimethylbenzene
;
_journal_coeditor_code IS2407
_journal_issue 6
_journal_name_full 'Acta Crystallographica Section E'
_journal_page_first o1220
_journal_paper_doi 10.1107/S1600536809016018
_journal_volume 65
_journal_year 2009
_chemical_formula_iupac 'C8 H8 I2'
_chemical_formula_moiety 'C8 H8 I2'
_chemical_formula_sum 'C8 H8 I2'
_chemical_formula_weight 357.94
_chemical_melting_point_gt 365
_chemical_melting_point_lt 363
_chemical_name_systematic
;
1,2-Diiodo-4,5-dimethylbenzene
;
_space_group_crystal_system monoclinic
_space_group_IT_number 14
_symmetry_space_group_name_Hall '-P 2yn'
_symmetry_space_group_name_H-M 'P 1 21/n 1'
_audit_creation_method 'WinGX routine CIF_UPDATE'
_cell_angle_alpha 90
_cell_angle_beta 110.1090(10)
_cell_angle_gamma 90
_cell_formula_units_Z 4
_cell_length_a 9.44580(10)
_cell_length_b 8.13340(10)
_cell_length_c 13.4562(2)
_cell_measurement_reflns_used 4493
_cell_measurement_temperature 298(2)
_cell_measurement_theta_max 34.972
_cell_measurement_theta_min 2.91
_cell_volume 970.77(2)
_computing_cell_refinement 'SCALEPACK (Otwinowski & Minor, 1997)'
_computing_data_collection 'COLLECT (Hooft, 1998)'
_computing_data_reduction 'SCALEPACK and DENZO (Otwinowski & Minor, 1997)'
_computing_molecular_graphics 'ORTEP-3 (Farrugia, 1997)'
_computing_publication_material 'WinGX (Farrugia, 1999)'
_computing_structure_refinement 'SHELXL97 (Sheldrick, 2008)'
_computing_structure_solution 'SHELXS97 (Sheldrick, 2008)'
_diffrn_measured_fraction_theta_full 0.987
_diffrn_measured_fraction_theta_max 0.987
_diffrn_measurement_device '95mm CCD camera on \k-goniostat'
_diffrn_measurement_device_type 'Nonius KappaCCD'
_diffrn_measurement_method '\f and \w'
_diffrn_radiation_type MoK\a
_diffrn_radiation_wavelength 0.71073
_diffrn_reflns_av_R_equivalents 0.057
_diffrn_reflns_limit_h_max 15
_diffrn_reflns_limit_h_min -15
_diffrn_reflns_limit_k_max 13
_diffrn_reflns_limit_k_min -13
_diffrn_reflns_limit_l_max 21
_diffrn_reflns_limit_l_min -21
_diffrn_reflns_number 32763
_diffrn_reflns_theta_full 35.06
_diffrn_reflns_theta_max 35.06
_diffrn_reflns_theta_min 2.98
_exptl_absorpt_coefficient_mu 6.41
_exptl_absorpt_correction_T_max 0.316
_exptl_absorpt_correction_T_min 0.184
_exptl_absorpt_correction_type multi-scan
_exptl_absorpt_process_details '(SORTAV; Blessing, 1995)'
_exptl_crystal_colour colorless
_exptl_crystal_density_diffrn 2.449
_exptl_crystal_density_method 'not measured'
_exptl_crystal_description prism
_exptl_crystal_F_000 648
_exptl_crystal_size_max 0.3
_exptl_crystal_size_mid 0.2
_exptl_crystal_size_min 0.18
_refine_diff_density_max 0.901
_refine_diff_density_min -0.748
_refine_ls_extinction_coef 0.0069(6)
_refine_ls_extinction_expression Fc^*^=kFc[1+0.001xFc^2^\l^3^/sin(2\q)]^-1/4^
_refine_ls_extinction_method 'SHELXL97 (Sheldrick, 2008)'
_refine_ls_goodness_of_fit_ref 1.096
_refine_ls_hydrogen_treatment constr
_refine_ls_matrix_type full
_refine_ls_number_parameters 94
_refine_ls_number_reflns 4243
_refine_ls_number_restraints 0
_refine_ls_restrained_S_all 1.096
_refine_ls_R_factor_gt 0.0348
_refine_ls_shift/su_max 0.002
_refine_ls_structure_factor_coef Fsqd
_refine_ls_weighting_details 'calc w=1/[\s^2^(Fo^2^)+(0.0253P)^2^+1.2156P] where P=(Fo^2^+2Fc^2^)/3'
_refine_ls_weighting_scheme calc
_refine_ls_wR_factor_ref 0.0896
_reflns_number_gt 2520
_reflns_number_total 4243
_reflns_threshold_expression I>2\s(I)
_cod_data_source_file is2407.cif
_cod_data_source_block I
_cod_original_sg_symbol_H-M 'P 21/n'
_cod_database_code 2222079
_cod_database_fobs_code 2222079

loop_
_space_group_symop_operation_xyz
'x, y, z'
'-x+1/2, y+1/2, -z+1/2'
'-x, -y, -z'
'x-1/2, -y-1/2, z-1/2'

loop_
_atom_site_type_symbol
_atom_site_label
_atom_site_fract_x
_atom_site_fract_y
_atom_site_fract_z
_atom_site_U_iso_or_equiv
_atom_site_adp_type
_atom_site_calc_flag
_atom_site_refinement_flags
_atom_site_occupancy
_atom_site_disorder_assembly
_atom_site_disorder_group
I I1 0.60697(3) 0.54314(4) 0.23538(2) 0.06585(12) Uani d . 1 . .
I I2 0.74073(3) 0.78802(4) 0.48114(2) 0.06329(11) Uani d . 1 . .
C C1 0.4696(4) 0.6067(4) 0.3230(3) 0.0443(7) Uani d . 1 . .
C C2 0.5208(4) 0.6956(4) 0.4163(3) 0.0432(7) Uani d . 1 . .
C C3 0.4222(4) 0.7288(4) 0.4696(3) 0.0472(7) Uani d . 1 . .
H H3 0.4573 0.7864 0.5331 0.057 Uiso calc R 1 . .
C C4 0.2729(4) 0.6790(4) 0.4315(3) 0.0465(7) Uani d . 1 . .
C C5 0.2204(4) 0.5941(4) 0.3360(3) 0.0478(7) Uani d . 1 . .
C C6 0.3202(4) 0.5567(5) 0.2835(3) 0.0484(8) Uani d . 1 . .
H H6 0.2861 0.497 0.2208 0.058 Uiso calc R 1 . .
C C41 0.1722(5) 0.7162(6) 0.4942(4) 0.0655(11) Uani d . 1 . .
H H41A 0.0932 0.7893 0.4546 0.098 Uiso calc R 1 . .
H H41B 0.2302 0.7671 0.56 0.098 Uiso calc R 1 . .
H H41C 0.1289 0.6158 0.5082 0.098 Uiso calc R 1 . .
C C51 0.0575(5) 0.5410(6) 0.2889(4) 0.0686(11) Uani d . 1 . .
H H51A 0.0313 0.476 0.3395 0.103 Uiso calc R 1 . .
H H51B 0.0438 0.477 0.2263 0.103 Uiso calc R 1 . .
H H51C -0.0061 0.6364 0.2708 0.103 Uiso calc R 1 . .

loop_
_atom_site_aniso_label
_atom_site_aniso_U_11
_atom_site_aniso_U_22
_atom_site_aniso_U_33
_atom_site_aniso_U_12
_atom_site_aniso_U_13
_atom_site_aniso_U_23
I1 0.06034(17) 0.0866(2) 0.05987(17) 0.00565(14) 0.03258(13) -0.00308(14)
I2 0.04658(14) 0.06653(19) 0.06980(19) -0.01353(11) 0.01107(11) -0.00086(13)
C1 0.0471(16) 0.0459(17) 0.0444(16) -0.0011(14) 0.0215(13) 0.0011(13)
C2 0.0424(15) 0.0438(17) 0.0406(15) -0.0035(13) 0.0106(12) 0.0038(13)
C3 0.0541(18) 0.0462(18) 0.0394(15) -0.0009(15) 0.0137(13) -0.0036(14)
C4 0.0478(17) 0.0467(18) 0.0489(17) 0.0030(14) 0.0217(14) 0.0042(14)
C5 0.0437(16) 0.0456(18) 0.0529(18) -0.0012(14) 0.0152(14) 0.0045(14)
C6 0.0485(18) 0.0529(19) 0.0411(16) -0.0062(15) 0.0119(13) -0.0046(14)
C41 0.068(3) 0.075(3) 0.067(2) 0.005(2) 0.041(2) 0.000(2)
C51 0.046(2) 0.073(3) 0.083(3) -0.007(2) 0.0168(19) -0.006(2)

loop_
_atom_type_symbol
_atom_type_description
_atom_type_scat_dispersion_real
_atom_type_scat_dispersion_imag
_atom_type_scat_source
C C 0.0033 0.0016 'International Tables Vol C Tables 4.2.6.8 and 6.1.1.4'
H H 0 0 'International Tables Vol C Tables 4.2.6.8 and 6.1.1.4'
I I -0.4742 1.8119 'International Tables Vol C Tables 4.2.6.8 and 6.1.1.4'

loop_
_geom_angle_atom_site_label_1
_geom_angle_atom_site_label_2
_geom_angle_atom_site_label_3
_geom_angle_site_symmetry_1
_geom_angle_site_symmetry_3
_geom_angle
_geom_angle_publ_flag
C2 C1 C6 . . 119.6(3) no
C2 C1 I1 . . 123.2(2) no
C6 C1 I1 . . 117.2(2) no
C1 C2 C3 . . 119.0(3) no
C1 C2 I2 . . 123.5(2) no
C3 C2 I2 . . 117.5(2) no
C2 C3 C4 . . 122.1(3) no
C2 C3 H3 . . 118.9 no
C4 C3 H3 . . 118.9 no
C3 C4 C5 . . 118.8(3) no
C3 C4 C41 . . 119.5(3) no
C4 C41 H41A . . 109.5 no
C4 C41 H41B . . 109.5 no
H41A C41 H41B . . 109.5 no
C4 C41 H41C . . 109.5 no
H41A C41 H41C . . 109.5 no
H41B C41 H41C . . 109.5 no
C5 C4 C41 . . 121.7(4) no
C4 C5 C6 . . 119.2(3) no
C4 C5 C51 . . 121.2(4) no
C5 C51 H51A . . 109.5 no
C5 C51 H51B . . 109.5 no
H51A C51 H51B . . 109.5 no
C5 C51 H51C . . 109.5 no
H51A C51 H51C . . 109.5 no
H51B C51 H51C . . 109.5 no
C6 C5 C51 . . 119.6(4) no
C1 C6 C5 . . 121.3(3) no
C1 C6 H6 . . 119.4 no
C5 C6 H6 . . 119.4 no

loop_
_geom_bond_atom_site_label_1
_geom_bond_atom_site_label_2
_geom_bond_site_symmetry_2
_geom_bond_distance
_geom_bond_publ_flag
I1 C1 . 2.097(3) no
I2 C2 . 2.097(3) no
C1 C2 . 1.384(5) no
C1 C6 . 1.386(5) no
C2 C3 . 1.384(5) no
C3 C4 . 1.385(5) no
C3 H3 . 0.93 no
C4 C41 . 1.504(5) no
C41 H41A . 0.96 no
C41 H41B . 0.96 no
C41 H41C . 0.96 no
C4 C5 . 1.391(5) no
C5 C51 . 1.512(5) no
C51 H51A . 0.96 no
C51 H51B . 0.96 no
C51 H51C . 0.96 no
C5 C6 . 1.392(5) no
C6 H6 . 0.93 no

loop_
_geom_contact_atom_site_label_1
_geom_contact_atom_site_label_2
_geom_contact_distance
_geom_contact_site_symmetry_1
_geom_contact_site_symmetry_2
_geom_contact_publ_flag
I1 I2 4.1737(3) 1_555 4_575 no
I1 I2 4.2126(4) 1_555 2_645 no
